data_4135363
loop_
_publ_author_name
'Das, Anuvab'
'Wang, Chen-Hao'
'Van Trieste, 3rd, Gerard P'
'Sun, Cheng-Jun'
'Chen, Yu-Sheng'
'Reibenspies, Joseph H.'
'Powers, David C.'

_publ_section_title
;
 <i>In Crystallo</i> Snapshots of Rh<sub>2</sub>-Catalyzed C-H Amination.
;
_journal_issue 47
_journal_name_full 'Journal of the American Chemical Society'
_journal_page_first 19862
_journal_page_last 19867
_journal_paper_doi 10.1021/jacs.0c09842
_journal_volume 142
_journal_year 2020
_chemical_formula_moiety 'C56 H58 N4.28 O8 Rh2, 2(C H Cl3)'
_chemical_formula_sum 'C58 H60 Cl6 N4.28 O8 Rh2'
_chemical_formula_weight 1363.47
_space_group_crystal_system monoclinic
_space_group_IT_number 14
_space_group_name_Hall '-P 2yn'
_space_group_name_H-M_alt 'P 1 21/n 1'
_atom_sites_solution_hydrogens geom
_audit_creation_date 2020-07-30
_audit_creation_method
;
Olex2 1.2
(compiled 2018.05.29 svn.r3508 for OlexSys, GUI svn.r5506)
;
_cell_angle_alpha 90
_cell_angle_beta 100.334(2)
_cell_angle_gamma 90
_cell_formula_units_Z 2
_cell_length_a 12.961(2)
_cell_length_b 12.909(2)
_cell_length_c 18.381(3)
_cell_measurement_reflns_used 9500
_cell_measurement_temperature 100(2)
_cell_measurement_theta_max 13.36
_cell_measurement_theta_min 2.22
_cell_volume 3025.5(8)
_computing_cell_refinement 'SAINT V8.38A (?, 2016)'
_computing_data_collection 'APEX3 (Bruker-AXS, 2015)'
_computing_data_reduction 'SAINT V8.38A (?, 2016)'
_computing_molecular_graphics 'Olex2 (Dolomanov et al., 2009)'
_computing_publication_material 'Olex2 (Dolomanov et al., 2009)'
_computing_structure_refinement 'XL (Sheldrick, 2008)'
_computing_structure_solution 'SHELXT 2014/5 (Sheldrick, 2014)'
_diffrn_ambient_temperature 100(2)
_diffrn_detector 'Bruker PHOTON 2 area detector'
_diffrn_detector_area_resol_mean 10.5
_diffrn_detector_type 'Charge-integrating Pixel Array Detector'
_diffrn_measured_fraction_theta_full 0.945
_diffrn_measured_fraction_theta_max 0.945
_diffrn_measurement_device 'three-circle diffractometer'
_diffrn_measurement_device_type 'Bruker D8 goniometer'
_diffrn_measurement_method 'omega and phi scans'
_diffrn_radiation_type synchrotron
_diffrn_radiation_wavelength 0.41328
_diffrn_reflns_av_R_equivalents 0.0887
_diffrn_reflns_av_unetI/netI 0.0441
_diffrn_reflns_Laue_measured_fraction_full 0.945
_diffrn_reflns_Laue_measured_fraction_max 0.945
_diffrn_reflns_limit_h_max 14
_diffrn_reflns_limit_h_min -14
_diffrn_reflns_limit_k_max 14
_diffrn_reflns_limit_k_min -14
_diffrn_reflns_limit_l_max 20
_diffrn_reflns_limit_l_min -20
_diffrn_reflns_number 47513
_diffrn_reflns_point_group_measured_fraction_full 0.945
_diffrn_reflns_point_group_measured_fraction_max 0.945
_diffrn_reflns_theta_full 13.490
_diffrn_reflns_theta_max 13.490
_diffrn_reflns_theta_min 1.127
_diffrn_source synchrotron
_diffrn_standards_number 0
_exptl_absorpt_coefficient_mu 0.457
_exptl_absorpt_correction_T_max 0.7437
_exptl_absorpt_correction_T_min 0.6476
_exptl_absorpt_correction_type multi-scan
_exptl_absorpt_process_details
;
SADABS-2016/2 (Bruker,2016/2) was used for absorption correction.
wR2(int) was 0.0839 before and 0.0678 after correction.
The Ratio of minimum to maximum transmission is 0.8708.
The \l/2 correction factor is Not present.
;
_exptl_crystal_colour green
_exptl_crystal_density_diffrn 1.497
_exptl_crystal_density_method 'not measured'
_exptl_crystal_description block
_exptl_crystal_F_000 1388
_exptl_crystal_size_max 0.40
_exptl_crystal_size_mid 0.35
_exptl_crystal_size_min 0.06
_refine_diff_density_max 1.303
_refine_diff_density_min -0.489
_refine_diff_density_rms 0.082
_refine_ls_extinction_method none
_refine_ls_goodness_of_fit_ref 1.082
_refine_ls_hydrogen_treatment constr
_refine_ls_matrix_type full
_refine_ls_number_parameters 519
_refine_ls_number_reflns 4316
_refine_ls_number_restraints 338
_refine_ls_restrained_S_all 1.068
_refine_ls_R_factor_all 0.0615
_refine_ls_R_factor_gt 0.0447
_refine_ls_shift/su_max 0.001
_refine_ls_shift/su_mean 0.000
_refine_ls_structure_factor_coef Fsqd
_refine_ls_weighting_details 'w=1/[\s^2^(Fo^2^)+(0.0554P)^2^+6.0875P] where P=(Fo^2^+2Fc^2^)/3'
_refine_ls_weighting_scheme calc
_refine_ls_wR_factor_gt 0.1149
_refine_ls_wR_factor_ref 0.1242
_reflns_Friedel_coverage 0.000
_reflns_number_gt 3424
_reflns_number_total 4316
_reflns_threshold_expression 'I > 2\s(I)'
_cod_data_source_file ja0c09842_si_002.cif
_cod_data_source_block 5b
_cod_depositor_comments 'Adding full bibliography for 4135359--4135363.cif.'
_cod_original_cell_volume 3025.5(9)
_cod_database_code 4135363
_shelx_shelxl_version_number 2014/7
_shelx_space_group_comment
;
The symmetry employed for this shelxl refinement is uniquely defined
by the following loop, which should always be used as a source of
symmetry information in preference to the above space-group names.
They are only intended as comments.
;
_olex2_refinement_description
;
1. Fixed Uiso
 At 1.2 times of:
  All C(H) groups, All C(H,H) groups
 At 1.5 times of:
  All C(H,H,H) groups
2. Restrained distances
 C1_3-Cl1_3 \\sim C1_3-Cl2_3 \\sim C1_3-Cl3_3
 C1_4-Cl1_4 \\sim C1_4-Cl2_4 \\sim C1_4-Cl3_4
 with sigma of 0.02
 Cl1_3-Cl2_3 \\sim Cl2_3-Cl3_3 \\sim Cl3_3-Cl1_3
 Cl1_4-Cl2_4 \\sim Cl2_4-Cl3_4 \\sim Cl3_4-Cl1_4
 with sigma of 0.04
3. Rigid bond restraints
 C1_2, C2_2, C3_2, C4_2, C5_2, C6_2, C7_2, C8_2, C9_2, C10_2, C11_2, C12_2
 C1_1, C2_1, C3_1, C4_1, C5_1, C6_1, C7_1, C8_1, C9_1, C10_1, C11_1, C12_1
 with sigma for 1-2 distances of 0.005 and sigma for 1-3 distances of 0.005
 C1_3, Cl1_3, Cl2_3, Cl3_3
 C1_4, Cl1_4, Cl2_4, Cl3_4
 with sigma for 1-2 distances of 0.005 and sigma for 1-3 distances of 0.005
 N1A, N2, N3
 with sigma for 1-2 distances of 0.005 and sigma for 1-3 distances of 0.005
4. Uiso/Uaniso restraints and constraints
C1_2 \\sim C2_2 \\sim C3_2 \\sim C4_2 \\sim C5_2 \\sim C6_2 \\sim C7_2 \\sim
C8_2 \\sim C9_2 \\sim C10_2 \\sim C11_2 \\sim C12_2 \\sim C1_1 \\sim C2_1 \\sim
C3_1 \\sim C4_1 \\sim C5_1 \\sim C6_1 \\sim C7_1 \\sim C8_1 \\sim C9_1 \\sim
C10_1 \\sim C11_1 \\sim C12_1: within 2A with sigma of 0.005 and sigma for
terminal atoms of 0.01
C1_3 \\sim Cl1_3 \\sim Cl2_3 \\sim Cl3_3 \\sim C1_4 \\sim Cl1_4 \\sim Cl2_4
\\sim Cl3_4: within 2A with sigma of 0.04 and sigma for terminal atoms of 0.08
N1A \\sim N2 \\sim N3: within 2A with sigma of 0.005 and sigma for terminal
atoms of 0.01
5. Same fragment restrains
{C1_1, C2_1, C3_1, C4_1, C5_1, C6_1, C7_1, C8_1, C9_1, C10_1, C11_1, C12_1}
as
{C1_2, C2_2, C3_2, C4_2, C5_2, C6_2, C7_2, C8_2, C9_2, C10_2, C11_2, C12_2}
sigma for 1-2: 0.001 1-3: 0.04
6. Others
 Sof(N1B)=Sof(C1)=Sof(C2)=Sof(H2)=Sof(C3)=Sof(H3)=Sof(C4)=Sof(H4)=Sof(C5)=
 Sof(H5)=Sof(C6)=Sof(C7)=Sof(C8)=Sof(H8)=Sof(C9)=Sof(H9)=Sof(C10)=Sof(H10)=
 Sof(C11)=Sof(H11)=Sof(C12)=Sof(H12)=Sof(C1)=Sof(H1)=Sof(Cl1)=Sof(Cl2)=Sof(Cl3)=
 1-FVAR(1)
 Sof(N1A)=Sof(N2)=Sof(N3)=Sof(C1)=Sof(C2)=Sof(H2)=Sof(C3)=Sof(H3)=Sof(C4)=
 Sof(H4)=Sof(C5)=Sof(H5)=Sof(C6)=Sof(C7)=Sof(C8)=Sof(H8)=Sof(C9)=Sof(H9)=
 Sof(C10)=Sof(H10)=Sof(C11)=Sof(H11)=Sof(C12)=Sof(H12)=Sof(C1)=Sof(H1)=Sof(Cl1)=
 Sof(Cl2)=Sof(Cl3)=FVAR(1)
7.a Ternary CH refined with riding coordinates:
 C1(H1), C1(H1)
7.b Secondary CH2 refined with riding coordinates:
 C5(H5A,H5B), C12(H12A,H12B)
7.c Aromatic/amide H refined with riding coordinates:
 C7(H7), C9(H9), C10(H10), C11(H11), C2(H2), C3(H3), C4(H4), C5(H5), C8(H8),
 C9(H9), C10(H10), C11(H11), C12(H12), C2(H2), C3(H3), C4(H4), C5(H5), C8(H8),
 C9(H9), C10(H10), C11(H11), C12(H12)
7.d Idealised Me refined as rotating group:
 C3(H3A,H3B,H3C), C4(H4A,H4B,H4C), C14(H14A,H14B,H14C), C15(H15A,H15B,H15C)
;
_olex2_submission_special_instructions 'No special instructions were received'

loop_
_space_group_symop_operation_xyz
'x, y, z'
'-x+1/2, y+1/2, -z+1/2'
'-x, -y, -z'
'x-1/2, -y-1/2, z-1/2'

loop_
_atom_site_label
_atom_site_type_symbol
_atom_site_fract_x
_atom_site_fract_y
_atom_site_fract_z
_atom_site_U_iso_or_equiv
_atom_site_adp_type
_atom_site_occupancy
_atom_site_site_symmetry_order
_atom_site_calc_flag
_atom_site_refinement_flags_posn
_atom_site_refinement_flags_adp
_atom_site_refinement_flags_occupancy
_atom_site_disorder_assembly
_atom_site_disorder_group
N1A N 0.632(3) 0.379(3) 0.656(2) 0.060(3) Uani 0.569(4) 1 d . U P A 1
N2 N 0.6028(8) 0.3887(8) 0.7194(6) 0.062(2) Uani 0.569(4) 1 d . U P A 1
N3 N 0.5686(9) 0.4057(9) 0.7718(7) 0.071(3) Uani 0.569(4) 1 d . U P A 1
N1B N 0.616(3) 0.372(3) 0.647(2) 0.043(6) Uani 0.431(4) 1 d . . P A 2
Rh1 Rh 0.54193(3) 0.46001(3) 0.55677(2) 0.04139(16) Uani 1 1 d . . . . .
O1 O 0.5290(3) 0.5980(3) 0.60939(19) 0.0455(9) Uani 1 1 d . . . . .
O2 O 0.4526(3) 0.6721(3) 0.5020(2) 0.0446(9) Uani 1 1 d . . . . .
O3 O 0.6797(3) 0.5052(3) 0.5276(2) 0.0472(9) Uani 1 1 d . . . . .
O4 O 0.6007(3) 0.5803(3) 0.4215(2) 0.0478(9) Uani 1 1 d . . . . .
C1 C 0.4850(4) 0.6743(4) 0.5707(3) 0.0450(13) Uani 1 1 d . . . . .
C2 C 0.4768(5) 0.7751(5) 0.6122(3) 0.0524(15) Uani 1 1 d . . . . .
C3 C 0.4092(5) 0.7556(6) 0.6704(4) 0.0638(17) Uani 1 1 d . . . . .
H3A H 0.3381 0.7370 0.6461 0.096 Uiso 1 1 calc GR . . . .
H3B H 0.4067 0.8185 0.6999 0.096 Uiso 1 1 calc GR . . . .
H3C H 0.4394 0.6988 0.7028 0.096 Uiso 1 1 calc GR . . . .
C4 C 0.4265(5) 0.8590(5) 0.5581(4) 0.0611(17) Uani 1 1 d . . . . .
H4A H 0.4714 0.8724 0.5215 0.092 Uiso 1 1 calc GR . . . .
H4B H 0.4185 0.9229 0.5854 0.092 Uiso 1 1 calc GR . . . .
H4C H 0.3575 0.8354 0.5327 0.092 Uiso 1 1 calc GR . . . .
C5 C 0.5875(5) 0.8093(5) 0.6502(3) 0.0558(15) Uani 1 1 d . . . . .
H5A H 0.5814 0.8763 0.6753 0.067 Uiso 1 1 calc R . . . .
H5B H 0.6147 0.7579 0.6888 0.067 Uiso 1 1 calc R . . . .
C6 C 0.6654(5) 0.8214(5) 0.6009(3) 0.0542(15) Uani 1 1 d . . . . .
C7 C 0.7263(4) 0.7386(5) 0.5845(3) 0.0554(15) Uani 1 1 d . . . . .
H7 H 0.7215 0.6754 0.6101 0.066 Uiso 1 1 calc R . . . .
C8 C 0.7928(5) 0.7414(5) 0.5341(4) 0.0574(16) Uani 1 1 d . . . . .
C9 C 0.8070(5) 0.8369(6) 0.5021(4) 0.0676(18) Uani 1 1 d . . . . .
H9 H 0.8549 0.8434 0.4689 0.081 Uiso 1 1 calc R . . . .
C10 C 0.7509(5) 0.9232(6) 0.5190(4) 0.0669(18) Uani 1 1 d . . . . .
H10 H 0.7606 0.9880 0.4966 0.080 Uiso 1 1 calc R . . . .
C11 C 0.6821(5) 0.9161(5) 0.5672(4) 0.0625(17) Uani 1 1 d . . . . .
H11 H 0.6451 0.9760 0.5780 0.075 Uiso 1 1 calc R . . . .
C12 C 0.8494(5) 0.6455(5) 0.5163(4) 0.0620(17) Uani 1 1 d . . . . .
H12A H 0.8631 0.6011 0.5608 0.074 Uiso 1 1 calc R . . . .
H12B H 0.9182 0.6662 0.5045 0.074 Uiso 1 1 calc R . . . .
C13 C 0.7898(5) 0.5807(5) 0.4508(4) 0.0564(15) Uani 1 1 d . . . . .
C14 C 0.7790(6) 0.6384(6) 0.3770(4) 0.071(2) Uani 1 1 d . . . . .
H14A H 0.7427 0.7043 0.3805 0.107 Uiso 1 1 calc GR . . . .
H14B H 0.7385 0.5960 0.3377 0.107 Uiso 1 1 calc GR . . . .
H14C H 0.8488 0.6518 0.3656 0.107 Uiso 1 1 calc GR . . . .
C15 C 0.8493(5) 0.4775(5) 0.4452(4) 0.0664(18) Uani 1 1 d . . . . .
H15A H 0.9210 0.4925 0.4383 0.100 Uiso 1 1 calc GR . . . .
H15B H 0.8130 0.4373 0.4031 0.100 Uiso 1 1 calc GR . . . .
H15C H 0.8514 0.4375 0.4908 0.100 Uiso 1 1 calc GR . . . .
C16 C 0.6807(5) 0.5531(4) 0.4665(3) 0.0463(14) Uani 1 1 d . . . . .
C1_2 C 0.7122(10) 0.3011(10) 0.6582(10) 0.050(2) Uani 0.569(4) 1 d D U P A 1
C2_2 C 0.8004(10) 0.3331(10) 0.6299(10) 0.051(3) Uani 0.569(4) 1 d D U P A 1
H2_2 H 0.8039 0.4013 0.6112 0.062 Uiso 0.569(4) 1 calc R . P A 1
C3_2 C 0.8822(10) 0.2646(9) 0.6293(7) 0.054(3) Uani 0.569(4) 1 d D U P A 1
H3_2 H 0.9441 0.2881 0.6135 0.065 Uiso 0.569(4) 1 calc R . P A 1
C4_2 C 0.8758(9) 0.1619(10) 0.6513(7) 0.055(3) Uani 0.569(4) 1 d D U P A 1
H4_2 H 0.9324 0.1154 0.6507 0.065 Uiso 0.569(4) 1 calc R . P A 1
C5_2 C 0.7853(9) 0.1290(10) 0.6742(10) 0.052(3) Uani 0.569(4) 1 d D U P A 1
H5_2 H 0.7808 0.0591 0.6894 0.063 Uiso 0.569(4) 1 calc R . P A 1
C6_2 C 0.7003(9) 0.1950(10) 0.6756(13) 0.050(2) Uani 0.569(4) 1 d D U P A 1
C7_2 C 0.6033(8) 0.1520(14) 0.6975(8) 0.047(2) Uani 0.569(4) 1 d D U P A 1
C8_2 C 0.5045(9) 0.1694(15) 0.6552(7) 0.047(3) Uani 0.569(4) 1 d D U P A 1
H8_2 H 0.4968 0.2156 0.6144 0.056 Uiso 0.569(4) 1 calc R . P A 1
C9_2 C 0.4167(10) 0.1190(13) 0.6727(7) 0.047(3) Uani 0.569(4) 1 d D U P A 1
H9_2 H 0.3500 0.1293 0.6424 0.057 Uiso 0.569(4) 1 calc R . P A 1
C10_2 C 0.4255(10) 0.0551(14) 0.7328(7) 0.048(3) Uani 0.569(4) 1 d D U P A 1
H10_2 H 0.3651 0.0221 0.7446 0.057 Uiso 0.569(4) 1 calc R . P A 1
C11_2 C 0.5241(9) 0.0386(15) 0.7768(9) 0.050(3) Uani 0.569(4) 1 d D U P A 1
H11_2 H 0.5306 -0.0038 0.8197 0.060 Uiso 0.569(4) 1 calc R . P A 1
C12_2 C 0.6109(10) 0.0836(13) 0.7578(8) 0.049(3) Uani 0.569(4) 1 d D U P A 1
H12_2 H 0.6780 0.0683 0.7859 0.059 Uiso 0.569(4) 1 calc R . P A 1
C1_1 C 0.6990(12) 0.3062(13) 0.6490(14) 0.049(3) Uani 0.431(4) 1 d D U P A 2
C2_1 C 0.7948(12) 0.3489(12) 0.6390(13) 0.049(3) Uani 0.431(4) 1 d D U P A 2
H2_1 H 0.8000 0.4203 0.6275 0.059 Uiso 0.431(4) 1 calc R . P A 2
C3_1 C 0.8817(12) 0.2852(11) 0.6461(9) 0.051(3) Uani 0.431(4) 1 d D U P A 2
H3_1 H 0.9457 0.3117 0.6354 0.061 Uiso 0.431(4) 1 calc R . P A 2
C4_1 C 0.8766(11) 0.1825(11) 0.6686(9) 0.051(3) Uani 0.431(4) 1 d D U P A 2
H4_1 H 0.9368 0.1393 0.6733 0.061 Uiso 0.431(4) 1 calc R . P A 2
C5_1 C 0.7837(11) 0.1436(13) 0.6843(12) 0.050(3) Uani 0.431(4) 1 d D U P A 2
H5_1 H 0.7814 0.0739 0.7005 0.060 Uiso 0.431(4) 1 calc R . P A 2
C6_1 C 0.6931(11) 0.2041(12) 0.6769(16) 0.050(3) Uani 0.431(4) 1 d D U P A 2
C7_1 C 0.5942(10) 0.155(2) 0.6913(11) 0.051(3) Uani 0.431(4) 1 d D U P A 2
C8_1 C 0.4999(11) 0.167(2) 0.6422(11) 0.052(3) Uani 0.431(4) 1 d D U P A 2
H8_1 H 0.4973 0.2078 0.5990 0.062 Uiso 0.431(4) 1 calc R . P A 2
C9_1 C 0.4089(12) 0.1180(18) 0.6558(10) 0.053(3) Uani 0.431(4) 1 d D U P A 2
H9_1 H 0.3448 0.1258 0.6219 0.064 Uiso 0.431(4) 1 calc R . P A 2
C10_1 C 0.4126(13) 0.059(2) 0.7180(10) 0.053(4) Uani 0.431(4) 1 d D U P A 2
H10_1 H 0.3506 0.0265 0.7274 0.064 Uiso 0.431(4) 1 calc R . P A 2
C11_1 C 0.5069(12) 0.047(2) 0.7679(12) 0.053(3) Uani 0.431(4) 1 d D U P A 2
H11_1 H 0.5094 0.0039 0.8103 0.064 Uiso 0.431(4) 1 calc R . P A 2
C12_1 C 0.5954(12) 0.0959(18) 0.7556(11) 0.053(3) Uani 0.431(4) 1 d D U P A 2
H12_1 H 0.6585 0.0900 0.7907 0.063 Uiso 0.431(4) 1 calc R . P A 2
C1_3 C 0.4288(9) 0.3678(8) 0.8886(5) 0.068(3) Uani 0.569(4) 1 d D U P A 1
H1_3 H 0.5057 0.3824 0.8950 0.081 Uiso 0.569(4) 1 calc R . P A 1
Cl1_3 Cl 0.4007(4) 0.2620(4) 0.8280(3) 0.0935(15) Uani 0.569(4) 1 d D U P A 1
Cl2_3 Cl 0.3996(3) 0.3378(3) 0.97558(17) 0.0793(11) Uani 0.569(4) 1 d D U P A 1
Cl3_3 Cl 0.3607(3) 0.4793(3) 0.85057(19) 0.0815(11) Uani 0.569(4) 1 d D U P A 1
C1_4 C 0.4421(8) 0.3896(9) 0.7653(7) 0.059(3) Uani 0.431(4) 1 d D U P A 2
H1_4 H 0.4488 0.3742 0.7130 0.070 Uiso 0.431(4) 1 calc R . P A 2
Cl1_4 Cl 0.3848(3) 0.5133(4) 0.7689(3) 0.0872(17) Uani 0.431(4) 1 d D U P A 2
Cl2_4 Cl 0.3554(5) 0.2993(5) 0.7940(3) 0.0782(15) Uani 0.431(4) 1 d D U P A 2
Cl3_4 Cl 0.5656(3) 0.3840(4) 0.8207(3) 0.0734(13) Uani 0.431(4) 1 d D U P A 2

loop_
_atom_site_aniso_label
_atom_site_aniso_U_11
_atom_site_aniso_U_22
_atom_site_aniso_U_33
_atom_site_aniso_U_23
_atom_site_aniso_U_13
_atom_site_aniso_U_12
N1A 0.072(7) 0.041(7) 0.069(7) -0.001(6) 0.019(5) 0.005(6)
N2 0.074(6) 0.043(6) 0.070(6) -0.004(4) 0.017(4) 0.003(4)
N3 0.099(7) 0.052(6) 0.067(6) -0.009(5) 0.025(5) 0.006(5)
N1B 0.056(13) 0.034(9) 0.048(12) -0.008(8) 0.031(10) -0.022(8)
Rh1 0.0517(3) 0.0281(3) 0.0447(3) -0.00145(18) 0.00965(17) 0.00318(19)
O1 0.059(2) 0.033(2) 0.045(2) -0.0038(16) 0.0115(17) 0.0031(18)
O2 0.057(2) 0.029(2) 0.048(2) -0.0032(16) 0.0110(18) 0.0030(16)
O3 0.053(2) 0.037(2) 0.053(2) 0.0026(17) 0.0124(17) 0.0047(17)
O4 0.057(2) 0.037(2) 0.050(2) 0.0027(17) 0.0099(19) 0.0023(18)
C1 0.049(3) 0.030(4) 0.057(4) -0.002(3) 0.014(3) 0.004(2)
C2 0.057(4) 0.038(4) 0.061(4) -0.008(3) 0.010(3) 0.004(3)
C3 0.072(4) 0.051(5) 0.072(4) -0.021(3) 0.024(3) -0.006(3)
C4 0.071(4) 0.035(4) 0.075(4) -0.010(3) 0.006(3) 0.011(3)
C5 0.068(4) 0.036(4) 0.060(4) -0.005(3) 0.001(3) 0.003(3)
C6 0.059(4) 0.038(4) 0.062(4) -0.006(3) 0.001(3) -0.004(3)
C7 0.057(4) 0.041(4) 0.065(4) 0.002(3) 0.003(3) -0.002(3)
C8 0.049(3) 0.043(4) 0.078(4) 0.004(3) 0.005(3) -0.003(3)
C9 0.053(4) 0.057(5) 0.092(5) 0.006(4) 0.010(3) -0.007(3)
C10 0.061(4) 0.041(4) 0.096(5) 0.005(3) 0.008(4) -0.007(3)
C11 0.062(4) 0.038(4) 0.084(5) -0.005(3) 0.002(3) -0.005(3)
C12 0.051(4) 0.053(5) 0.085(5) 0.004(3) 0.020(3) 0.000(3)
C13 0.055(4) 0.044(4) 0.074(4) 0.007(3) 0.022(3) 0.007(3)
C14 0.078(5) 0.059(5) 0.087(5) 0.017(4) 0.044(4) 0.006(3)
C15 0.066(4) 0.052(5) 0.088(5) 0.010(3) 0.033(4) 0.017(3)
C16 0.061(4) 0.026(3) 0.056(3) -0.001(2) 0.020(3) 0.006(3)
C1_2 0.057(5) 0.044(4) 0.049(5) -0.007(4) 0.012(4) -0.001(4)
C2_2 0.057(5) 0.047(5) 0.051(5) -0.006(4) 0.013(4) 0.000(4)
C3_2 0.057(5) 0.049(5) 0.057(5) -0.011(4) 0.014(4) -0.001(4)
C4_2 0.058(4) 0.047(5) 0.058(5) -0.012(4) 0.010(4) 0.001(4)
C5_2 0.058(4) 0.044(5) 0.054(5) -0.010(4) 0.007(4) -0.001(3)
C6_2 0.059(4) 0.043(4) 0.049(4) -0.008(3) 0.010(3) -0.001(3)
C7_2 0.059(4) 0.038(4) 0.046(4) -0.009(3) 0.012(3) 0.000(3)
C8_2 0.061(4) 0.038(5) 0.043(4) -0.006(4) 0.014(4) 0.001(4)
C9_2 0.058(4) 0.040(5) 0.044(5) -0.008(4) 0.009(4) 0.001(4)
C10_2 0.059(5) 0.039(5) 0.046(5) -0.007(4) 0.011(4) -0.001(4)
C11_2 0.061(5) 0.041(5) 0.048(4) -0.003(4) 0.008(4) 0.000(4)
C12_2 0.058(4) 0.041(5) 0.048(4) -0.007(4) 0.009(4) 0.002(4)
C1_1 0.058(6) 0.043(5) 0.044(5) -0.004(4) 0.002(4) -0.005(4)
C2_1 0.057(6) 0.046(6) 0.043(6) -0.007(5) 0.002(5) -0.006(4)
C3_1 0.057(6) 0.049(6) 0.043(6) -0.012(5) 0.002(5) -0.006(4)
C4_1 0.058(5) 0.047(6) 0.044(6) -0.013(5) -0.001(4) -0.002(4)
C5_1 0.059(5) 0.043(6) 0.045(5) -0.009(5) -0.003(4) -0.004(4)
C6_1 0.060(5) 0.042(5) 0.045(5) -0.004(4) 0.002(4) -0.003(4)
C7_1 0.061(5) 0.041(6) 0.049(5) -0.002(4) 0.006(4) -0.003(4)
C8_1 0.061(5) 0.043(6) 0.050(6) -0.001(5) 0.007(4) -0.002(5)
C9_1 0.061(6) 0.046(6) 0.052(6) 0.000(5) 0.006(5) -0.001(5)
C10_1 0.060(6) 0.044(6) 0.054(6) 0.000(5) 0.007(5) -0.003(5)
C11_1 0.062(6) 0.043(6) 0.053(6) 0.002(5) 0.005(5) -0.003(5)
C12_1 0.060(6) 0.043(6) 0.052(5) -0.001(5) 0.004(5) -0.002(5)
C1_3 0.069(7) 0.065(7) 0.070(6) -0.003(4) 0.014(5) 0.018(5)
Cl1_3 0.114(4) 0.057(3) 0.125(4) -0.023(2) 0.061(3) -0.019(2)
Cl2_3 0.077(2) 0.095(3) 0.0736(19) 0.0137(16) 0.0334(16) 0.0332(18)
Cl3_3 0.088(2) 0.072(2) 0.086(2) 0.0032(16) 0.0191(17) 0.0253(18)
C1_4 0.061(6) 0.071(7) 0.044(7) 0.007(7) 0.010(5) 0.006(5)
Cl1_4 0.072(3) 0.050(3) 0.126(4) 0.010(2) -0.017(2) -0.0090(18)
Cl2_4 0.099(4) 0.062(3) 0.071(3) 0.006(2) 0.008(3) -0.020(3)
Cl3_4 0.066(2) 0.095(4) 0.056(3) 0.010(2) 0.0009(19) 0.007(2)

loop_
_atom_type_symbol
_atom_type_description
_atom_type_scat_dispersion_real
_atom_type_scat_dispersion_imag
_atom_type_scat_source
C C -0.0001 0.0005 'International Tables Vol C Tables 4.2.6.8 and 6.1.1.4'
H H 0.0000 0.0000 'International Tables Vol C Tables 4.2.6.8 and 6.1.1.4'
Cl Cl 0.0998 0.0984 'International Tables Vol C Tables 4.2.6.8 and 6.1.1.4'
N N 0.0005 0.0010 'International Tables Vol C Tables 4.2.6.8 and 6.1.1.4'
O O 0.0017 0.0018 'International Tables Vol C Tables 4.2.6.8 and 6.1.1.4'
Rh Rh -0.3400 2.3829 'International Tables Vol C Tables 4.2.6.8 and 6.1.1.4'

loop_
_geom_angle_atom_site_label_1
_geom_angle_atom_site_label_2
_geom_angle_atom_site_label_3
_geom_angle
_geom_angle_site_symmetry_1
_geom_angle_site_symmetry_3
_geom_angle_publ_flag
N2 N1A Rh1 120(2) . . ?
N2 N1A C1_2 111(3) . . ?
C1_2 N1A Rh1 128(2) . . ?
N3 N2 N1A 172(2) . . ?
C1_1 N1B Rh1 127(2) . . ?
N1A Rh1 Rh1 174.1(10) . 3_666 ?
N1B Rh1 Rh1 172.1(10) . 3_666 ?
O1 Rh1 N1A 95.7(9) . . ?
O1 Rh1 N1B 99.4(10) . . ?
O1 Rh1 Rh1 88.50(10) . 3_666 ?
O2 Rh1 N1A 88.6(9) 3_666 . ?
O2 Rh1 N1B 84.8(10) 3_666 . ?
O2 Rh1 Rh1 87.25(11) 3_666 3_666 ?
O2 Rh1 O1 175.67(15) 3_666 . ?
O2 Rh1 O3 89.12(15) 3_666 . ?
O2 Rh1 O4 90.53(15) 3_666 3_666 ?
O3 Rh1 N1A 89.7(9) . . ?
O3 Rh1 N1B 93.6(9) . . ?
O3 Rh1 Rh1 85.98(11) . 3_666 ?
O3 Rh1 O1 91.42(15) . . ?
O4 Rh1 N1A 94.6(9) 3_666 . ?
O4 Rh1 N1B 90.6(9) 3_666 . ?
O4 Rh1 Rh1 89.71(11) 3_666 3_666 ?
O4 Rh1 O1 88.61(15) 3_666 . ?
O4 Rh1 O3 175.68(15) 3_666 . ?
C1 O1 Rh1 118.1(3) . . ?
C1 O2 Rh1 121.2(3) . 3_666 ?
C16 O3 Rh1 120.9(4) . . ?
C16 O4 Rh1 118.2(3) . 3_666 ?
O1 C1 C2 116.2(5) . . ?
O2 C1 O1 124.9(5) . . ?
O2 C1 C2 118.8(5) . . ?
C1 C2 C4 109.8(5) . . ?
C1 C2 C5 109.2(5) . . ?
C3 C2 C1 108.2(5) . . ?
C3 C2 C4 110.0(5) . . ?
C3 C2 C5 109.6(5) . . ?
C4 C2 C5 110.1(5) . . ?
C6 C5 C2 115.7(5) . . ?
C7 C6 C5 121.8(6) . . ?
C7 C6 C11 115.7(6) . . ?
C11 C6 C5 122.5(6) . . ?
C8 C7 C6 125.0(6) . . ?
C7 C8 C9 117.0(6) . . ?
C7 C8 C12 121.0(6) . . ?
C9 C8 C12 122.0(6) . . ?
C8 C9 C10 120.0(6) . . ?
C11 C10 C9 121.1(6) . . ?
C10 C11 C6 121.0(6) . . ?
C8 C12 C13 114.6(5) . . ?
C14 C13 C12 112.2(6) . . ?
C14 C13 C15 109.1(5) . . ?
C14 C13 C16 109.8(5) . . ?
C15 C13 C12 109.2(5) . . ?
C16 C13 C12 109.1(5) . . ?
C16 C13 C15 107.4(5) . . ?
O3 C16 C13 115.5(5) . . ?
O4 C16 O3 125.1(5) . . ?
O4 C16 C13 119.4(5) . . ?
C2_2 C1_2 N1A 114.6(16) . . ?
C2_2 C1_2 C6_2 119.8(10) . . ?
C6_2 C1_2 N1A 124.8(16) . . ?
C3_2 C2_2 C1_2 119.5(10) . . ?
C2_2 C3_2 C4_2 121.3(10) . . ?
C5_2 C4_2 C3_2 118.6(10) . . ?
C4_2 C5_2 C6_2 122.3(10) . . ?
C1_2 C6_2 C7_2 123.3(10) . . ?
C5_2 C6_2 C1_2 117.7(9) . . ?
C5_2 C6_2 C7_2 119.0(10) . . ?
C8_2 C7_2 C6_2 121.7(10) . . ?
C8_2 C7_2 C12_2 117.9(9) . . ?
C12_2 C7_2 C6_2 120.1(10) . . ?
C7_2 C8_2 C9_2 120.2(10) . . ?
C10_2 C9_2 C8_2 120.9(10) . . ?
C9_2 C10_2 C11_2 119.6(9) . . ?
C12_2 C11_2 C10_2 119.6(10) . . ?
C11_2 C12_2 C7_2 121.6(9) . . ?
N1B C1_1 C2_1 117.7(16) . . ?
N1B C1_1 C6_1 119.6(17) . . ?
C2_1 C1_1 C6_1 121.2(12) . . ?
C3_1 C2_1 C1_1 118.7(13) . . ?
C2_1 C3_1 C4_1 120.9(12) . . ?
C5_1 C4_1 C3_1 119.8(12) . . ?
C4_1 C5_1 C6_1 121.7(12) . . ?
C1_1 C6_1 C7_1 123.9(12) . . ?
C5_1 C6_1 C1_1 117.1(11) . . ?
C5_1 C6_1 C7_1 118.8(12) . . ?
C8_1 C7_1 C6_1 121.5(12) . . ?
C8_1 C7_1 C12_1 118.6(11) . . ?
C12_1 C7_1 C6_1 119.9(12) . . ?
C7_1 C8_1 C9_1 120.5(12) . . ?
C10_1 C9_1 C8_1 119.7(12) . . ?
C9_1 C10_1 C11_1 120.5(12) . . ?
C12_1 C11_1 C10_1 119.8(13) . . ?
C11_1 C12_1 C7_1 120.7(12) . . ?
Cl1_3 C1_3 Cl3_3 110.5(6) . . ?
Cl2_3 C1_3 Cl1_3 110.7(6) . . ?
Cl2_3 C1_3 Cl3_3 111.5(5) . . ?
Cl2_4 C1_4 Cl1_4 106.9(6) . . ?
Cl3_4 C1_4 Cl1_4 111.4(7) . . ?
Cl3_4 C1_4 Cl2_4 111.4(6) . . ?

loop_
_geom_bond_atom_site_label_1
_geom_bond_atom_site_label_2
_geom_bond_distance
_geom_bond_site_symmetry_2
_geom_bond_publ_flag
N1A N2 1.30(4) . ?
N1A Rh1 2.23(4) . ?
N1A C1_2 1.44(4) . ?
N2 N3 1.151(14) . ?
N1B Rh1 2.10(4) . ?
N1B C1_1 1.36(4) . ?
Rh1 Rh1 2.4061(8) 3_666 ?
Rh1 O1 2.049(4) . ?
Rh1 O2 2.027(4) 3_666 ?
Rh1 O3 2.040(4) . ?
Rh1 O4 2.029(4) 3_666 ?
O1 C1 1.287(7) . ?
O2 Rh1 2.027(4) 3_666 ?
O2 C1 1.256(6) . ?
O3 C16 1.284(7) . ?
O4 Rh1 2.029(4) 3_666 ?
O4 C16 1.255(7) . ?
C1 C2 1.521(8) . ?
C2 C3 1.520(8) . ?
C2 C4 1.535(9) . ?
C2 C5 1.544(9) . ?
C5 C6 1.480(9) . ?
C6 C7 1.394(8) . ?
C6 C11 1.405(9) . ?
C7 C8 1.375(8) . ?
C8 C9 1.392(9) . ?
C8 C12 1.505(9) . ?
C9 C10 1.395(10) . ?
C10 C11 1.368(9) . ?
C12 C13 1.553(10) . ?
C13 C14 1.532(9) . ?
C13 C15 1.552(9) . ?
C13 C16 1.534(8) . ?
C1_2 C2_2 1.400(9) . ?
C1_2 C6_2 1.422(9) . ?
C2_2 C3_2 1.382(10) . ?
C3_2 C4_2 1.394(10) . ?
C4_2 C5_2 1.381(9) . ?
C5_2 C6_2 1.397(9) . ?
C6_2 C7_2 1.494(8) . ?
C7_2 C8_2 1.391(9) . ?
C7_2 C12_2 1.406(9) . ?
C8_2 C9_2 1.398(9) . ?
C9_2 C10_2 1.367(9) . ?
C10_2 C11_2 1.401(9) . ?
C11_2 C12_2 1.366(9) . ?
C1_1 C2_1 1.400(9) . ?
C1_1 C6_1 1.422(9) . ?
C2_1 C3_1 1.382(10) . ?
C3_1 C4_1 1.394(10) . ?
C4_1 C5_1 1.381(9) . ?
C5_1 C6_1 1.397(9) . ?
C6_1 C7_1 1.494(8) . ?
C7_1 C8_1 1.391(9) . ?
C7_1 C12_1 1.406(9) . ?
C8_1 C9_1 1.398(9) . ?
C9_1 C10_1 1.367(9) . ?
C10_1 C11_1 1.401(9) . ?
C11_1 C12_1 1.366(9) . ?
C1_3 Cl1_3 1.759(10) . ?
C1_3 Cl2_3 1.751(9) . ?
C1_3 Cl3_3 1.767(9) . ?
C1_4 Cl1_4 1.767(11) . ?
C1_4 Cl2_4 1.765(11) . ?
C1_4 Cl3_4 1.738(10) . ?
